data_7704238
loop_
_publ_author_name
'Musongong, Joseph T.'
'Otang, Mathew E.'
'Mash, Brandon L.'
'Zeller, Matthias'
'Stahl, Lothar'

_publ_section_title
;
 Covalent and ionic bonding in bi- and tricyclic Group 15 amides:
 equidistant P-I and As-I bonds and fluxional cations.
;
_journal_issue 19
_journal_name_full 'Dalton transactions (Cambridge, England : 2003)'
_journal_page_first 6341
_journal_page_last 6354
_journal_paper_doi 10.1039/d0dt01163k
_journal_volume 49
_journal_year 2020
_chemical_formula_moiety 'C16 H36 I N4 P2 Sb'
_chemical_formula_sum 'C16 H36 I N4 P2 Sb'
_chemical_formula_weight 595.10
_chemical_properties_physical Air-sensitive,Moisture-sensitive
_space_group_crystal_system monoclinic
_space_group_IT_number 14
_space_group_name_Hall '-P 2ybc'
_space_group_name_H-M_alt 'P 1 21/c 1'
_symmetry_Int_Tables_number 14
_atom_sites_solution_primary direct
_audit_creation_date 2020-03-17
_audit_creation_method
;
Olex2 1.2
(compiled 2018.05.29 svn.r3508 for OlexSys, GUI svn.r5506)
;
_audit_update_record
;
2020-03-21 deposited with the CCDC.	2020-04-21 downloaded from the CCDC.
;
_cell_angle_alpha 90
_cell_angle_beta 93.325(3)
_cell_angle_gamma 90
_cell_formula_units_Z 8
_cell_length_a 9.6060(6)
_cell_length_b 18.7374(12)
_cell_length_c 26.7135(18)
_cell_measurement_reflns_used 9778
_cell_measurement_temperature 150
_cell_measurement_theta_max 30.536
_cell_measurement_theta_min 2.304
_cell_volume 4800.1(5)
_computing_cell_refinement 'SAINT V8.38A (?, 2016)'
_computing_data_reduction 'SAINT V8.38A (?, 2016)'
_computing_molecular_graphics 'Olex2 (Dolomanov et al., 2009)'
_computing_publication_material 'Olex2 (Dolomanov et al., 2009)'
_computing_structure_refinement 'olex2.refine (Bourhis et al., 2015)'
_computing_structure_solution 'XS (Sheldrick, 2008)'
_diffrn_ambient_temperature 150.0
_diffrn_detector 'Bruker APEX2 area detector'
_diffrn_detector_area_resol_mean 7.9
_diffrn_detector_type 'CCD area detector'
_diffrn_measured_fraction_theta_full 0.9908
_diffrn_measured_fraction_theta_max 0.9908
_diffrn_measurement_device 'three-circle diffractometer'
_diffrn_measurement_device_type 'Bruker Quest Photon100 CMOS'
_diffrn_measurement_method '\w and \f scans'
_diffrn_radiation_monochromator 'mirror optics'
_diffrn_radiation_probe x-ray
_diffrn_radiation_type 'Mo K\a'
_diffrn_radiation_wavelength 0.71073
_diffrn_reflns_av_R_equivalents 0.0482
_diffrn_reflns_av_unetI/netI 0.0373
_diffrn_reflns_limit_h_max 13
_diffrn_reflns_limit_h_min -13
_diffrn_reflns_limit_k_max 26
_diffrn_reflns_limit_k_min -25
_diffrn_reflns_limit_l_max 38
_diffrn_reflns_limit_l_min -33
_diffrn_reflns_number 68044
_diffrn_reflns_theta_full 30.5841
_diffrn_reflns_theta_max 30.58
_diffrn_reflns_theta_min 2.30
_diffrn_source 'microfocus sealed X-ray tube'
_diffrn_source_type 'Incoatec I\ms'
_exptl_absorpt_coefficient_mu 2.576
_exptl_absorpt_correction_T_max 0.7461
_exptl_absorpt_correction_T_min 0.4910
_exptl_absorpt_correction_type multi-scan
_exptl_absorpt_process_details
'SADABS-2016/2 (Bruker,2016/2) was used for absorption correction. wR2(int) was 0.1060 before and 0.0587 after correction. The Ratio of minimum to maximum transmission is 0.6581. The \l/2 correction factor is Not present.'
_exptl_crystal_colour 'clear yellowish yellow'
_exptl_crystal_colour_lustre clear
_exptl_crystal_colour_modifier yellowish
_exptl_crystal_colour_primary yellow
_exptl_crystal_density_diffrn 1.6468
_exptl_crystal_description needle
_exptl_crystal_F_000 2346.0371
_exptl_crystal_recrystallization_method 'Re-crystallisation from solvent: THF'
_exptl_crystal_size_max 0.7
_exptl_crystal_size_mid 0.18
_exptl_crystal_size_min 0.09
_refine_diff_density_max 1.8898
_refine_diff_density_min -1.4551
_refine_diff_density_rms 0.2126
_refine_ls_d_res_high 0.6984
_refine_ls_d_res_low 8.8391
_refine_ls_extinction_expression Fc^*^=kFc[1+0.001xFc^2^\l^3^/sin(2\q)]^-1/4^
_refine_ls_goodness_of_fit_ref 1.0235
_refine_ls_hydrogen_treatment constr
_refine_ls_matrix_type full
_refine_ls_number_constraints 96
_refine_ls_number_parameters 458
_refine_ls_number_reflns 14615
_refine_ls_number_restraints 0
_refine_ls_restrained_S_all 1.0235
_refine_ls_R_factor_all 0.0501
_refine_ls_R_factor_gt 0.0333
_refine_ls_shift/su_max 0.0008
_refine_ls_shift/su_mean 0.0000
_refine_ls_structure_factor_coef Fsqd
_refine_ls_weighting_details 'w=1/[\s^2^(Fo^2^)+(0.0314P)^2^+8.1471P] where P=(Fo^2^+2Fc^2^)/3'
_refine_ls_weighting_scheme calc
_refine_ls_wR_factor_gt 0.0732
_refine_ls_wR_factor_ref 0.0806
_reflns_Friedel_coverage 0.0
_reflns_limit_h_max 13
_reflns_limit_h_min -13
_reflns_limit_k_max 26
_reflns_limit_k_min 0
_reflns_limit_l_max 38
_reflns_limit_l_min 0
_reflns_number_gt 11523
_reflns_number_total 14615
_reflns_threshold_expression I>=2u(I)
_cod_data_source_file d0dt01163k2.cif
_cod_data_source_block J_MUS_15_CPTSbI_0m
_cod_depositor_comments 'Adding full bibliography for 7704230--7704239.cif.'
_cod_database_code 7704238
_olex2_refinement_description
;
1. Fixed Uiso
 At 1.5 times of:
  All C(H,H,H) groups
2.a Idealised Me refined as rotating group:
 C42B(H42a,H42b,H42c), C41B(H41a,H41b,H41c), C43B(H43a,H43b,H43c), C11B(H11a,
 H11b,H11c), C21A(H21d,H21e,H21f), C22A(H22d,H22e,H22f), C23A(H23d,H23e,H23f),
 C21B(H21a,H21b,H21c), C22B(H22a,H22b,H22c), C33A(H33d,H33e,H33f), C31A(H31d,
 H31e,H31f), C32A(H32d,H32e,H32f), C11A(H11d,H11e,H11f), C13A(H13d,H13e,H13f),
 C12A(H12d,H12e,H12f), C42A(H42d,H42e,H42f), C41A(H41d,H41e,H41f), C43A(H43d,
 H43e,H43f), C12B(H12a,H12b,H12c), C13B(H13a,H13b,H13c), C32B(H32a,H32b,H32c),
 C31B(H31a,H31b,H31c), C23B(H23a,H23b,H23c), C33B(H33a,H33b,H33c)
;
_olex2_submission_special_instructions 'No special instructions were received'

loop_
_space_group_symop_id
_space_group_symop_operation_xyz
1 x,y,z
2 -x,y+1/2,-z+1/2
3 -x,-y,-z
4 x,-y-1/2,z-1/2

loop_
_atom_site_label
_atom_site_type_symbol
_atom_site_fract_x
_atom_site_fract_y
_atom_site_fract_z
_atom_site_U_iso_or_equiv
_atom_site_adp_type
_atom_site_occupancy
_atom_site_refinement_flags_posn
C40B C 0.0702(3) 0.31368(17) 1.21382(13) 0.0278(7) Uani 1.000000 .
C42B C 0.2298(4) 0.3196(2) 1.21314(17) 0.0400(9) Uani 1.000000 .
H42a H 0.2661(5) 0.3455(14) 1.2430(6) 0.0600(14) Uiso 1.000000 GR
H42b H 0.2706(4) 0.2716(2) 1.2130(11) 0.0600(14) Uiso 1.000000 GR
H42c H 0.2544(4) 0.3453(14) 1.1830(6) 0.0600(14) Uiso 1.000000 GR
C41B C 0.0336(4) 0.2719(2) 1.26020(16) 0.0390(9) Uani 1.000000 .
H41a H 0.071(3) 0.2235(5) 1.2584(5) 0.0584(13) Uiso 1.000000 GR
H41b H 0.074(2) 0.2958(8) 1.29028(17) 0.0584(13) Uiso 1.000000 GR
H41c H -0.0680(4) 0.2697(13) 1.2617(6) 0.0584(13) Uiso 1.000000 GR
P2A P 0.61475(7) 0.77863(4) 1.00185(3) 0.01720(14) Uani 1.000000 .
C43B C 0.0176(4) 0.2746(2) 1.16594(16) 0.0410(9) Uani 1.000000 .
H43a H 0.041(3) 0.3026(8) 1.13656(16) 0.0615(14) Uiso 1.000000 GR
H43b H 0.062(2) 0.2276(6) 1.1647(6) 0.0615(14) Uiso 1.000000 GR
H43c H -0.0838(6) 0.2687(14) 1.1659(5) 0.0615(14) Uiso 1.000000 GR
P1A P 0.39571(7) 0.86304(4) 1.01245(3) 0.01845(14) Uani 1.000000 .
P2B P 0.09526(7) 0.46120(4) 1.22988(3) 0.01819(14) Uani 1.000000 .
C30B C -0.3992(3) 0.52823(18) 1.22080(12) 0.0248(6) Uani 1.000000 .
P1B P -0.11190(7) 0.55482(4) 1.23471(3) 0.01825(14) Uani 1.000000 .
N4B N 0.0066(2) 0.38637(13) 1.21346(10) 0.0199(5) Uani 1.000000 .
N1B N -0.0114(2) 0.51489(13) 1.18863(9) 0.0186(5) Uani 1.000000 .
N3B N -0.2511(2) 0.50323(14) 1.21981(9) 0.0201(5) Uani 1.000000 .
C10B C 0.0439(3) 0.55384(18) 1.14535(12) 0.0253(6) Uani 1.000000 .
C11B C 0.1179(3) 0.49939(19) 1.11366(12) 0.0305(7) Uani 1.000000 .
H11a H 0.1941(17) 0.4771(10) 1.1341(3) 0.0457(11) Uiso 1.000000 GR
H11b H 0.0514(7) 0.4626(8) 1.1018(8) 0.0457(11) Uiso 1.000000 GR
H11c H 0.156(2) 0.5235(3) 1.0849(5) 0.0457(11) Uiso 1.000000 GR
C40A C 0.6081(3) 0.63194(16) 0.98180(11) 0.0199(5) Uani 1.000000 .
C20A C 0.5258(3) 0.80037(17) 1.10197(11) 0.0226(6) Uani 1.000000 .
C21A C 0.4883(4) 0.8675(2) 1.13003(14) 0.0382(9) Uani 1.000000 .
H21d H 0.494(3) 0.8579(5) 1.16615(15) 0.0572(13) Uiso 1.000000 GR
H21e H 0.5537(18) 0.9057(5) 1.1227(8) 0.0572(13) Uiso 1.000000 GR
H21f H 0.3933(11) 0.8822(9) 1.1193(8) 0.0572(13) Uiso 1.000000 GR
C22A C 0.6735(3) 0.7767(2) 1.11823(13) 0.0309(7) Uani 1.000000 .
H22d H 0.7396(4) 0.8144(6) 1.1105(9) 0.0464(11) Uiso 1.000000 GR
H22e H 0.6796(8) 0.7675(13) 1.1544(2) 0.0464(11) Uiso 1.000000 GR
H22f H 0.6962(10) 0.7330(8) 1.1003(7) 0.0464(11) Uiso 1.000000 GR
C23A C 0.4233(4) 0.7398(2) 1.11331(14) 0.0340(8) Uani 1.000000 .
H23d H 0.433(2) 0.7279(10) 1.1491(2) 0.0509(12) Uiso 1.000000 GR
H23e H 0.3276(4) 0.7555(6) 1.1046(9) 0.0509(12) Uiso 1.000000 GR
H23f H 0.4443(18) 0.6976(5) 1.0934(8) 0.0509(12) Uiso 1.000000 GR
C20B C -0.0050(3) 0.49108(18) 1.32699(11) 0.0249(6) Uani 1.000000 .
C21B C -0.0347(5) 0.5606(2) 1.35363(14) 0.0414(9) Uani 1.000000 .
H21a H -0.039(3) 0.5516(3) 1.3896(2) 0.0621(14) Uiso 1.000000 GR
H21b H 0.0400(16) 0.5948(6) 1.3482(9) 0.0621(14) Uiso 1.000000 GR
H21c H -0.1239(15) 0.5801(8) 1.3403(8) 0.0621(14) Uiso 1.000000 GR
C22B C 0.1357(4) 0.4615(2) 1.34676(13) 0.0378(8) Uani 1.000000 .
H22a H 0.2097(5) 0.4952(7) 1.3393(9) 0.0568(13) Uiso 1.000000 GR
H22b H 0.1350(11) 0.4546(14) 1.3831(2) 0.0568(13) Uiso 1.000000 GR
H22c H 0.1528(14) 0.4156(8) 1.3306(8) 0.0568(13) Uiso 1.000000 GR
C30A C 0.1129(3) 0.82391(17) 1.00258(12) 0.0217(6) Uani 1.000000 .
C33A C 0.0613(3) 0.7880(2) 1.04990(12) 0.0302(7) Uani 1.000000 .
H33d H -0.0391(6) 0.7962(12) 1.0515(5) 0.0452(11) Uiso 1.000000 GR
H33e H 0.080(2) 0.7366(3) 1.0486(5) 0.0452(11) Uiso 1.000000 GR
H33f H 0.1106(19) 0.8084(10) 1.07970(13) 0.0452(11) Uiso 1.000000 GR
C31A C 0.0264(3) 0.79718(18) 0.95655(12) 0.0267(6) Uani 1.000000 .
H31d H 0.036(2) 0.7453(2) 0.9539(5) 0.0401(10) Uiso 1.000000 GR
H31e H -0.0719(5) 0.8093(11) 0.9599(4) 0.0401(10) Uiso 1.000000 GR
H31f H 0.0593(17) 0.8199(10) 0.92637(15) 0.0401(10) Uiso 1.000000 GR
C32A C 0.0916(3) 0.90497(18) 1.00633(14) 0.0304(7) Uani 1.000000 .
H32d H -0.0075(5) 0.91523(19) 1.0095(10) 0.0456(11) Uiso 1.000000 GR
H32e H 0.146(2) 0.9234(3) 1.0358(5) 0.0456(11) Uiso 1.000000 GR
H32f H 0.123(2) 0.9280(2) 0.9761(4) 0.0456(11) Uiso 1.000000 GR
C10A C 0.5416(3) 0.87573(17) 0.92150(12) 0.0251(6) Uani 1.000000 .
C11A C 0.6138(4) 0.82768(19) 0.88455(13) 0.0302(7) Uani 1.000000 .
H11d H 0.5496(10) 0.7898(8) 0.8727(7) 0.0453(11) Uiso 1.000000 GR
H11e H 0.641(2) 0.8562(3) 0.8559(5) 0.0453(11) Uiso 1.000000 GR
H11f H 0.6971(15) 0.8063(11) 0.9013(3) 0.0453(11) Uiso 1.000000 GR
C13A C 0.4103(4) 0.9084(2) 0.89544(15) 0.0416(10) Uani 1.000000 .
H13d H 0.4367(5) 0.9382(13) 0.8674(7) 0.0624(14) Uiso 1.000000 GR
H13e H 0.3481(14) 0.8702(2) 0.8828(10) 0.0624(14) Uiso 1.000000 GR
H13f H 0.3623(17) 0.9377(13) 0.9194(3) 0.0624(14) Uiso 1.000000 GR
C12A C 0.6401(4) 0.93453(19) 0.94146(16) 0.0376(8) Uani 1.000000 .
H12d H 0.7236(14) 0.91295(19) 0.9579(9) 0.0564(13) Uiso 1.000000 GR
H12e H 0.667(2) 0.9645(9) 0.9136(2) 0.0564(13) Uiso 1.000000 GR
H12f H 0.5928(11) 0.9638(9) 0.9657(8) 0.0564(13) Uiso 1.000000 GR
C42A C 0.7661(3) 0.64304(18) 0.97944(14) 0.0298(7) Uani 1.000000 .
H42d H 0.8019(5) 0.6688(12) 1.0094(5) 0.0447(11) Uiso 1.000000 GR
H42e H 0.8125(4) 0.59656(18) 0.9779(10) 0.0447(11) Uiso 1.000000 GR
H42f H 0.7848(4) 0.6708(12) 0.9495(5) 0.0447(11) Uiso 1.000000 GR
C41A C 0.5808(3) 0.58800(17) 1.02871(13) 0.0272(6) Uani 1.000000 .
H41d H 0.626(2) 0.5414(5) 1.0266(4) 0.0408(10) Uiso 1.000000 GR
H41e H 0.618(2) 0.6133(6) 1.05861(14) 0.0408(10) Uiso 1.000000 GR
H41f H 0.4801(4) 0.5813(11) 1.0309(5) 0.0408(10) Uiso 1.000000 GR
C43A C 0.5555(3) 0.59241(17) 0.93435(12) 0.0251(6) Uani 1.000000 .
H43d H 0.573(2) 0.6214(6) 0.90486(13) 0.0376(9) Uiso 1.000000 GR
H43e H 0.6043(17) 0.5467(6) 0.9323(5) 0.0376(9) Uiso 1.000000 GR
H43f H 0.4551(6) 0.5838(11) 0.9355(4) 0.0376(9) Uiso 1.000000 GR
C12B C 0.1453(4) 0.61226(19) 1.16450(16) 0.0371(9) Uani 1.000000 .
H12a H 0.0958(8) 0.6467(8) 1.1846(9) 0.0556(13) Uiso 1.000000 GR
H12b H 0.2216(16) 0.5906(3) 1.1852(9) 0.0556(13) Uiso 1.000000 GR
H12c H 0.183(2) 0.6368(10) 1.13592(16) 0.0556(13) Uiso 1.000000 GR
C13B C -0.0786(4) 0.5866(2) 1.11495(14) 0.0380(9) Uani 1.000000 .
H13a H -0.1441(15) 0.5489(3) 1.1039(9) 0.0570(13) Uiso 1.000000 GR
H13b H -0.1259(18) 0.6210(11) 1.1357(4) 0.0570(13) Uiso 1.000000 GR
H13c H -0.0446(5) 0.6110(13) 1.0856(6) 0.0570(13) Uiso 1.000000 GR
C32B C -0.4056(4) 0.6097(2) 1.22298(16) 0.0369(8) Uani 1.000000 .
H32a H -0.358(2) 0.6264(2) 1.2543(5) 0.0553(12) Uiso 1.000000 GR
H32b H -0.359(2) 0.6298(2) 1.1944(6) 0.0553(12) Uiso 1.000000 GR
H32c H -0.5032(4) 0.6251(2) 1.2217(10) 0.0553(12) Uiso 1.000000 GR
C31B C -0.4798(3) 0.5035(2) 1.17324(14) 0.0394(9) Uani 1.000000 .
H31a H -0.4376(18) 0.5240(12) 1.14395(15) 0.0591(14) Uiso 1.000000 GR
H31b H -0.477(2) 0.4513(3) 1.1713(5) 0.0591(14) Uiso 1.000000 GR
H31c H -0.5769(8) 0.5194(13) 1.1738(5) 0.0591(14) Uiso 1.000000 GR
C23B C -0.1195(4) 0.4364(2) 1.33681(14) 0.0370(8) Uani 1.000000 .
H23a H -0.1180(19) 0.4257(11) 1.37275(19) 0.0556(12) Uiso 1.000000 GR
H23b H -0.2107(5) 0.4561(6) 1.3258(10) 0.0556(12) Uiso 1.000000 GR
H23c H -0.1029(17) 0.3925(6) 1.3182(8) 0.0556(12) Uiso 1.000000 GR
C33B C -0.4667(3) 0.4977(2) 1.26668(14) 0.0359(8) Uani 1.000000 .
H33a H -0.462(3) 0.4454(2) 1.2658(5) 0.0538(12) Uiso 1.000000 GR
H33b H -0.4169(18) 0.5152(12) 1.29729(14) 0.0538(12) Uiso 1.000000 GR
H33c H -0.5644(8) 0.5128(12) 1.2663(6) 0.0538(12) Uiso 1.000000 GR
Sb1B Sb -0.179982(19) 0.418890(11) 1.175757(7) 0.01993(5) Uani 1.000000 .
Sb1A Sb 0.342010(18) 0.729722(10) 0.948870(7) 0.01623(5) Uani 1.000000 .
I1A I 0.18580(2) 0.610806(11) 0.987618(8) 0.02619(5) Uani 1.000000 .
I1B I -0.35534(2) 0.309361(13) 1.217114(10) 0.03699(6) Uani 1.000000 .
N3A N 0.2633(2) 0.80687(13) 0.99687(9) 0.0176(5) Uani 1.000000 .
N1A N 0.4966(2) 0.83050(13) 0.96346(9) 0.0182(5) Uani 1.000000 .
N4A N 0.5357(2) 0.70213(13) 0.98351(9) 0.0173(4) Uani 1.000000 .
N2A N 0.5201(2) 0.81590(13) 1.04765(9) 0.0192(5) Uani 1.000000 .
N2B N 0.0003(2) 0.50510(13) 1.27313(9) 0.0185(5) Uani 1.000000 .

loop_
_atom_site_aniso_label
_atom_site_aniso_U_11
_atom_site_aniso_U_22
_atom_site_aniso_U_33
_atom_site_aniso_U_12
_atom_site_aniso_U_13
_atom_site_aniso_U_23
C40B 0.0266(15) 0.0193(15) 0.0375(18) 0.0043(12) 0.0010(13) -0.0034(13)
C42B 0.0264(16) 0.0288(19) 0.065(3) 0.0106(14) 0.0014(16) -0.0037(18)
C41B 0.043(2) 0.0240(18) 0.049(2) 0.0054(15) -0.0027(17) 0.0092(16)
P2A 0.0124(3) 0.0165(3) 0.0227(4) -0.0007(2) 0.0013(3) -0.0010(3)
C43B 0.042(2) 0.030(2) 0.050(2) 0.0044(15) 0.0037(17) -0.0191(18)
P1A 0.0163(3) 0.0154(3) 0.0237(4) 0.0008(2) 0.0013(3) -0.0013(3)
P2B 0.0130(3) 0.0181(4) 0.0233(4) 0.0006(2) 0.0001(3) -0.0004(3)
C30B 0.0167(13) 0.0319(17) 0.0256(15) 0.0044(11) 0.0003(11) -0.0022(13)
P1B 0.0155(3) 0.0173(3) 0.0220(4) 0.0016(2) 0.0011(3) 0.0004(3)
N4B 0.0166(11) 0.0164(12) 0.0264(13) 0.0008(8) -0.0015(9) -0.0008(10)
N1B 0.0138(10) 0.0206(12) 0.0218(12) 0.0017(8) 0.0029(9) 0.0035(10)
N3B 0.0142(10) 0.0236(13) 0.0225(12) 0.0002(9) 0.0023(9) -0.0023(10)
C10B 0.0211(14) 0.0293(17) 0.0261(15) 0.0033(11) 0.0073(11) 0.0106(13)
C11B 0.0299(16) 0.0367(19) 0.0257(16) 0.0032(13) 0.0099(13) 0.0047(14)
C40A 0.0165(12) 0.0165(13) 0.0267(15) 0.0030(10) 0.0005(11) -0.0020(11)
C20A 0.0211(13) 0.0280(16) 0.0183(13) 0.0007(11) -0.0027(10) -0.0039(12)
C21A 0.049(2) 0.038(2) 0.0269(17) 0.0112(17) 0.0010(15) -0.0093(15)
C22A 0.0258(15) 0.040(2) 0.0257(16) 0.0013(13) -0.0080(12) -0.0024(14)
C23A 0.0298(17) 0.041(2) 0.0312(18) -0.0061(14) 0.0000(14) 0.0097(15)
C20B 0.0266(15) 0.0288(17) 0.0186(14) 0.0002(12) -0.0043(11) -0.0026(12)
C21B 0.057(2) 0.040(2) 0.0273(18) 0.0095(18) -0.0010(17) -0.0103(16)
C22B 0.0341(18) 0.051(2) 0.0270(17) 0.0098(16) -0.0113(14) -0.0005(17)
C30A 0.0151(12) 0.0247(15) 0.0255(15) 0.0046(10) 0.0011(10) -0.0016(12)
C33A 0.0230(15) 0.042(2) 0.0265(16) 0.0022(13) 0.0072(12) 0.0009(14)
C31A 0.0172(13) 0.0323(18) 0.0300(16) 0.0034(11) -0.0034(11) -0.0010(14)
C32A 0.0228(15) 0.0271(17) 0.0411(19) 0.0100(12) -0.0003(13) -0.0061(14)
C10A 0.0223(14) 0.0260(16) 0.0274(15) 0.0002(11) 0.0064(12) 0.0091(13)
C11A 0.0316(16) 0.0332(19) 0.0267(16) -0.0036(13) 0.0092(13) 0.0046(14)
C13A 0.0349(19) 0.047(2) 0.043(2) 0.0102(16) 0.0089(16) 0.0255(19)
C12A 0.0401(19) 0.0234(17) 0.051(2) -0.0088(14) 0.0143(17) 0.0026(16)
C42A 0.0184(14) 0.0255(17) 0.046(2) 0.0037(11) 0.0036(13) -0.0062(14)
C41A 0.0283(15) 0.0221(16) 0.0307(16) 0.0028(12) -0.0034(13) 0.0056(13)
C43A 0.0240(14) 0.0216(15) 0.0298(16) 0.0020(11) 0.0033(12) -0.0072(12)
C12B 0.0328(18) 0.0250(17) 0.055(2) -0.0034(13) 0.0177(17) 0.0052(16)
C13B 0.0312(17) 0.047(2) 0.0361(19) 0.0106(15) 0.0055(15) 0.0222(17)
C32B 0.0242(16) 0.038(2) 0.049(2) 0.0130(14) 0.0029(15) 0.0009(17)
C31B 0.0200(15) 0.065(3) 0.0322(18) 0.0114(15) -0.0072(13) -0.0083(18)
C23B 0.0402(19) 0.043(2) 0.0274(17) -0.0082(16) -0.0008(15) 0.0094(16)
C33B 0.0212(15) 0.052(2) 0.0358(19) -0.0023(14) 0.0109(13) -0.0009(17)
Sb1B 0.01581(9) 0.02511(10) 0.01874(9) -0.00091(7) 0.00005(7) -0.00309(7)
Sb1A 0.01378(8) 0.01812(9) 0.01677(9) -0.00048(6) 0.00077(6) -0.00043(7)
I1A 0.02083(9) 0.02374(10) 0.03454(11) -0.00368(7) 0.00616(8) 0.00340(8)
I1B 0.02853(11) 0.03552(13) 0.04751(15) -0.01220(9) 0.00734(10) -0.00220(11)
N3A 0.0140(10) 0.0185(12) 0.0206(11) 0.0018(8) 0.0022(8) -0.0024(9)
N1A 0.0175(11) 0.0170(12) 0.0203(11) -0.0003(8) 0.0037(9) 0.0027(9)
N4A 0.0128(10) 0.0170(11) 0.0219(12) 0.0013(8) 0.0002(8) -0.0016(9)
N2A 0.0166(10) 0.0213(12) 0.0196(12) -0.0006(9) -0.0013(9) -0.0025(9)
N2B 0.0170(10) 0.0192(12) 0.0192(11) 0.0000(9) -0.0014(9) -0.0016(9)

loop_
_atom_type_symbol
_atom_type_scat_dispersion_real
_atom_type_scat_dispersion_imag
_atom_type_scat_Cromer_Mann_a1
_atom_type_scat_Cromer_Mann_a2
_atom_type_scat_Cromer_Mann_a3
_atom_type_scat_Cromer_Mann_a4
_atom_type_scat_Cromer_Mann_b1
_atom_type_scat_Cromer_Mann_b2
_atom_type_scat_Cromer_Mann_b3
_atom_type_scat_Cromer_Mann_b4
_atom_type_scat_Cromer_Mann_c
_atom_type_scat_source
_atom_type_scat_dispersion_source
C 0.00347 0.00161 2.31000 1.02000 1.58860 0.86500 20.84390 10.20750 0.56870 51.65120 0.215599998832 'International Tables Volume C Table 6.1.1.4 (pp. 500-502)' 'Henke, Gullikson and Davis, At. Data and Nucl. Data Tables, 1993, 54, 2'
I -0.41187 1.83264 20.14720 18.99490 7.51380 2.27350 4.34700 0.38140 27.76600 66.87760 4.07119989395 'International Tables Volume C Table 6.1.1.4 (pp. 500-502)' 'Henke, Gullikson and Davis, At. Data and Nucl. Data Tables, 1993, 54, 2'
H 0.00000 0.00000 0.49300 0.32291 0.14019 0.04081 10.51090 26.12570 3.14236 57.79970 0.0030380000826 'International Tables Volume C Table 6.1.1.4 (pp. 500-502)' 'Henke, Gullikson and Davis, At. Data and Nucl. Data Tables, 1993, 54, 2'
N 0.00653 0.00323 12.21260 3.13220 2.01250 1.16630 0.00570 9.89330 28.99750 0.58260 -11.5290002823 'International Tables Volume C Table 6.1.1.4 (pp. 500-502)' 'Henke, Gullikson and Davis, At. Data and Nucl. Data Tables, 1993, 54, 2'
P 0.10434 0.09671 6.43450 4.17910 1.78000 1.49080 1.90670 27.15700 0.52600 68.16450 1.11489999294 'International Tables Volume C Table 6.1.1.4 (pp. 500-502)' 'Henke, Gullikson and Davis, At. Data and Nucl. Data Tables, 1993, 54, 2'
Sb -0.60640 1.48759 19.64180 19.04550 5.03710 2.68270 5.30340 0.46070 27.90740 75.28250 4.59089994431 'International Tables Volume C Table 6.1.1.4 (pp. 500-502)' 'Henke, Gullikson and Davis, At. Data and Nucl. Data Tables, 1993, 54, 2'

loop_
_geom_angle_atom_site_label_1
_geom_angle_atom_site_label_2
_geom_angle_atom_site_label_3
_geom_angle
_geom_angle_site_symmetry_1
_geom_angle_site_symmetry_3
_geom_angle_publ_flag
C41B C40B C42B 108.9(3) . . ?
C43B C40B C42B 107.7(3) . . ?
C43B C40B C41B 110.7(3) . . ?
N4B C40B C42B 110.0(3) . . ?
N4B C40B C41B 111.1(3) . . ?
N4B C40B C43B 108.4(3) . . ?
H42a C42B C40B 109.5 . . ?
H42b C42B C40B 109.5 . . ?
H42b C42B H42a 109.5 . . ?
H42c C42B C40B 109.5 . . ?
H42c C42B H42a 109.5 . . ?
H42c C42B H42b 109.5 . . ?
H41a C41B C40B 109.5 . . ?
H41b C41B C40B 109.5 . . ?
H41b C41B H41a 109.5 . . ?
H41c C41B C40B 109.5 . . ?
H41c C41B H41a 109.5 . . ?
H41c C41B H41b 109.5 . . ?
N1A P2A P1A 41.64(8) . . ?
N4A P2A P1A 101.01(8) . . ?
N4A P2A N1A 92.03(12) . . ?
N2A P2A P1A 39.34(8) . . ?
N2A P2A N1A 80.88(12) . . ?
N2A P2A N4A 107.81(12) . . ?
H43a C43B C40B 109.5 . . ?
H43b C43B C40B 109.5 . . ?
H43b C43B H43a 109.5 . . ?
H43c C43B C40B 109.5 . . ?
H43c C43B H43a 109.5 . . ?
H43c C43B H43b 109.5 . . ?
N3A P1A P2A 101.12(8) . . ?
N1A P1A P2A 41.47(8) . . ?
N1A P1A N3A 92.27(11) . . ?
N2A P1A P2A 39.17(8) . . ?
N2A P1A N3A 107.75(12) . . ?
N2A P1A N1A 80.54(11) . . ?
N4B P2B P1B 101.14(9) . . ?
N1B P2B P1B 41.37(8) . . ?
N1B P2B N4B 92.60(12) . . ?
N2B P2B P1B 39.29(8) . . ?
N2B P2B N4B 107.03(12) . . ?
N2B P2B N1B 80.58(11) . . ?
C32B C30B N3B 110.7(3) . . ?
C31B C30B N3B 109.1(2) . . ?
C31B C30B C32B 108.4(3) . . ?
C33B C30B N3B 110.1(3) . . ?
C33B C30B C32B 108.9(3) . . ?
C33B C30B C31B 109.6(3) . . ?
N1B P1B P2B 41.38(8) . . ?
N3B P1B P2B 101.31(9) . . ?
N3B P1B N1B 92.88(12) . . ?
N2B P1B P2B 39.37(8) . . ?
N2B P1B N1B 80.68(11) . . ?
N2B P1B N3B 107.01(12) . . ?
P2B N4B C40B 123.9(2) . . ?
Sb1B N4B C40B 127.36(19) . . ?
Sb1B N4B P2B 106.76(12) . . ?
P1B N1B P2B 97.25(12) . . ?
C10B N1B P2B 122.71(18) . . ?
C10B N1B P1B 124.4(2) . . ?
Sb1B N1B P2B 91.39(10) . . ?
Sb1B N1B P1B 91.47(9) . . ?
Sb1B N1B C10B 121.11(19) . . ?
P1B N3B C30B 124.0(2) . . ?
Sb1B N3B C30B 125.63(19) . . ?
Sb1B N3B P1B 106.56(11) . . ?
C11B C10B N1B 107.5(3) . . ?
C12B C10B N1B 109.8(3) . . ?
C12B C10B C11B 110.7(3) . . ?
C13B C10B N1B 108.2(2) . . ?
C13B C10B C11B 110.2(3) . . ?
C13B C10B C12B 110.3(3) . . ?
H11a C11B C10B 109.5 . . ?
H11b C11B C10B 109.5 . . ?
H11b C11B H11a 109.5 . . ?
H11c C11B C10B 109.5 . . ?
H11c C11B H11a 109.5 . . ?
H11c C11B H11b 109.5 . . ?
C41A C40A C42A 108.8(3) . . ?
C43A C40A C42A 108.1(2) . . ?
C43A C40A C41A 110.7(3) . . ?
N4A C40A C42A 110.2(2) . . ?
N4A C40A C41A 110.3(2) . . ?
N4A C40A C43A 108.7(2) . . ?
C22A C20A C21A 110.1(3) . . ?
C23A C20A C21A 109.8(3) . . ?
C23A C20A C22A 108.9(3) . . ?
N2A C20A C21A 109.0(3) . . ?
N2A C20A C22A 108.5(2) . . ?
N2A C20A C23A 110.5(2) . . ?
H21d C21A C20A 109.5 . . ?
H21e C21A C20A 109.5 . . ?
H21e C21A H21d 109.5 . . ?
H21f C21A C20A 109.5 . . ?
H21f C21A H21d 109.5 . . ?
H21f C21A H21e 109.5 . . ?
H22d C22A C20A 109.5 . . ?
H22e C22A C20A 109.5 . . ?
H22e C22A H22d 109.5 . . ?
H22f C22A C20A 109.5 . . ?
H22f C22A H22d 109.5 . . ?
H22f C22A H22e 109.5 . . ?
H23d C23A C20A 109.5 . . ?
H23e C23A C20A 109.5 . . ?
H23e C23A H23d 109.5 . . ?
H23f C23A C20A 109.5 . . ?
H23f C23A H23d 109.5 . . ?
H23f C23A H23e 109.5 . . ?
C22B C20B C21B 109.6(3) . . ?
C23B C20B C21B 109.6(3) . . ?
C23B C20B C22B 109.1(3) . . ?
N2B C20B C21B 108.9(3) . . ?
N2B C20B C22B 108.9(3) . . ?
N2B C20B C23B 110.7(3) . . ?
H21a C21B C20B 109.5 . . ?
H21b C21B C20B 109.5 . . ?
H21b C21B H21a 109.5 . . ?
H21c C21B C20B 109.5 . . ?
H21c C21B H21a 109.5 . . ?
H21c C21B H21b 109.5 . . ?
H22a C22B C20B 109.5 . . ?
H22b C22B C20B 109.5 . . ?
H22b C22B H22a 109.5 . . ?
H22c C22B C20B 109.5 . . ?
H22c C22B H22a 109.5 . . ?
H22c C22B H22b 109.5 . . ?
C31A C30A C33A 109.4(3) . . ?
C32A C30A C33A 109.1(3) . . ?
C32A C30A C31A 107.9(3) . . ?
N3A C30A C33A 110.4(2) . . ?
N3A C30A C31A 109.4(2) . . ?
N3A C30A C32A 110.5(2) . . ?
H33d C33A C30A 109.5 . . ?
H33e C33A C30A 109.5 . . ?
H33e C33A H33d 109.5 . . ?
H33f C33A C30A 109.5 . . ?
H33f C33A H33d 109.5 . . ?
H33f C33A H33e 109.5 . . ?
H31d C31A C30A 109.5 . . ?
H31e C31A C30A 109.5 . . ?
H31e C31A H31d 109.5 . . ?
H31f C31A C30A 109.5 . . ?
H31f C31A H31d 109.5 . . ?
H31f C31A H31e 109.5 . . ?
H32d C32A C30A 109.5 . . ?
H32e C32A C30A 109.5 . . ?
H32e C32A H32d 109.5 . . ?
H32f C32A C30A 109.5 . . ?
H32f C32A H32d 109.5 . . ?
H32f C32A H32e 109.5 . . ?
C13A C10A C11A 109.5(3) . . ?
C12A C10A C11A 110.8(3) . . ?
C12A C10A C13A 110.3(3) . . ?
N1A C10A C11A 108.2(3) . . ?
N1A C10A C13A 107.6(2) . . ?
N1A C10A C12A 110.4(3) . . ?
H11d C11A C10A 109.5 . . ?
H11e C11A C10A 109.5 . . ?
H11e C11A H11d 109.5 . . ?
H11f C11A C10A 109.5 . . ?
H11f C11A H11d 109.5 . . ?
H11f C11A H11e 109.5 . . ?
H13d C13A C10A 109.5 . . ?
H13e C13A C10A 109.5 . . ?
H13e C13A H13d 109.5 . . ?
H13f C13A C10A 109.5 . . ?
H13f C13A H13d 109.5 . . ?
H13f C13A H13e 109.5 . . ?
H12d C12A C10A 109.5 . . ?
H12e C12A C10A 109.5 . . ?
H12e C12A H12d 109.5 . . ?
H12f C12A C10A 109.5 . . ?
H12f C12A H12d 109.5 . . ?
H12f C12A H12e 109.5 . . ?
H42d C42A C40A 109.5 . . ?
H42e C42A C40A 109.5 . . ?
H42e C42A H42d 109.5 . . ?
H42f C42A C40A 109.5 . . ?
H42f C42A H42d 109.5 . . ?
H42f C42A H42e 109.5 . . ?
H41d C41A C40A 109.5 . . ?
H41e C41A C40A 109.5 . . ?
H41e C41A H41d 109.5 . . ?
H41f C41A C40A 109.5 . . ?
H41f C41A H41d 109.5 . . ?
H41f C41A H41e 109.5 . . ?
H43d C43A C40A 109.5 . . ?
H43e C43A C40A 109.5 . . ?
H43e C43A H43d 109.5 . . ?
H43f C43A C40A 109.5 . . ?
H43f C43A H43d 109.5 . . ?
H43f C43A H43e 109.5 . . ?
H12a C12B C10B 109.5 . . ?
H12b C12B C10B 109.5 . . ?
H12b C12B H12a 109.5 . . ?
H12c C12B C10B 109.5 . . ?
H12c C12B H12a 109.5 . . ?
H12c C12B H12b 109.5 . . ?
H13a C13B C10B 109.5 . . ?
H13b C13B C10B 109.5 . . ?
H13b C13B H13a 109.5 . . ?
H13c C13B C10B 109.5 . . ?
H13c C13B H13a 109.5 . . ?
H13c C13B H13b 109.5 . . ?
H32a C32B C30B 109.5 . . ?
H32b C32B C30B 109.5 . . ?
H32b C32B H32a 109.5 . . ?
H32c C32B C30B 109.5 . . ?
H32c C32B H32a 109.5 . . ?
H32c C32B H32b 109.5 . . ?
H31a C31B C30B 109.5 . . ?
H31b C31B C30B 109.5 . . ?
H31b C31B H31a 109.5 . . ?
H31c C31B C30B 109.5 . . ?
H31c C31B H31a 109.5 . . ?
H31c C31B H31b 109.5 . . ?
H23a C23B C20B 109.5 . . ?
H23b C23B C20B 109.5 . . ?
H23b C23B H23a 109.5 . . ?
H23c C23B C20B 109.5 . . ?
H23c C23B H23a 109.5 . . ?
H23c C23B H23b 109.5 . . ?
H33a C33B C30B 109.5 . . ?
H33b C33B C30B 109.5 . . ?
H33b C33B H33a 109.5 . . ?
H33c C33B C30B 109.5 . . ?
H33c C33B H33a 109.5 . . ?
H33c C33B H33b 109.5 . . ?
N1B Sb1B N4B 66.61(9) . . ?
N3B Sb1B N4B 104.21(9) . . ?
N3B Sb1B N1B 66.47(8) . . ?
I1B Sb1B N4B 96.33(7) . . ?
I1B Sb1B N1B 149.61(6) . . ?
I1B Sb1B N3B 95.93(7) . . ?
N3A Sb1A I1A 95.65(6) . . ?
N1A Sb1A I1A 149.83(6) . . ?
N1A Sb1A N3A 66.68(8) . . ?
N4A Sb1A I1A 96.72(7) . . ?
N4A Sb1A N3A 104.01(9) . . ?
N4A Sb1A N1A 66.45(9) . . ?
C30A N3A P1A 124.15(19) . . ?
Sb1A N3A P1A 106.69(11) . . ?
Sb1A N3A C30A 126.35(18) . . ?
P1A N1A P2A 96.89(12) . . ?
C10A N1A P2A 122.85(18) . . ?
C10A N1A P1A 123.5(2) . . ?
Sb1A N1A P2A 91.81(10) . . ?
Sb1A N1A P1A 91.76(9) . . ?
Sb1A N1A C10A 121.68(19) . . ?
C40A N4A P2A 123.87(18) . . ?
Sb1A N4A P2A 107.04(12) . . ?
Sb1A N4A C40A 127.52(18) . . ?
P1A N2A P2A 101.49(13) . . ?
C20A N2A P2A 129.0(2) . . ?
C20A N2A P1A 128.50(19) . . ?
P1B N2B P2B 101.33(13) . . ?
C20B N2B P2B 128.5(2) . . ?
C20B N2B P1B 128.8(2) . . ?

loop_
_geom_bond_atom_site_label_1
_geom_bond_atom_site_label_2
_geom_bond_distance
_geom_bond_site_symmetry_2
_geom_bond_publ_flag
C40B C42B 1.538(5) . ?
C40B C41B 1.523(5) . ?
C40B C43B 1.534(5) . ?
C40B N4B 1.492(4) . ?
C42B H42a 0.9800 . ?
C42B H42b 0.9800 . ?
C42B H42c 0.9800 . ?
C41B H41a 0.9800 . ?
C41B H41b 0.9800 . ?
C41B H41c 0.9800 . ?
P2A P1A 2.6606(10) . ?
P2A N1A 1.775(2) . ?
P2A N4A 1.682(2) . ?
P2A N2A 1.715(2) . ?
C43B H43a 0.9800 . ?
C43B H43b 0.9800 . ?
C43B H43c 0.9800 . ?
P1A N3A 1.685(2) . ?
P1A N1A 1.781(2) . ?
P1A N2A 1.721(3) . ?
P2B P1B 2.6616(10) . ?
P2B N4B 1.685(3) . ?
P2B N1B 1.774(2) . ?
P2B N2B 1.722(2) . ?
C30B N3B 1.500(4) . ?
C30B C32B 1.529(5) . ?
C30B C31B 1.521(5) . ?
C30B C33B 1.531(5) . ?
P1B N1B 1.773(2) . ?
P1B N3B 1.679(2) . ?
P1B N2B 1.719(3) . ?
N4B Sb1B 2.095(2) . ?
N1B C10B 1.491(4) . ?
N1B Sb1B 2.431(2) . ?
N3B Sb1B 2.107(2) . ?
C10B C11B 1.528(5) . ?
C10B C12B 1.534(5) . ?
C10B C13B 1.520(4) . ?
C11B H11a 0.9800 . ?
C11B H11b 0.9800 . ?
C11B H11c 0.9800 . ?
C40A C42A 1.537(4) . ?
C40A C41A 1.535(4) . ?
C40A C43A 1.529(4) . ?
C40A N4A 1.490(4) . ?
C20A C21A 1.518(5) . ?
C20A C22A 1.525(4) . ?
C20A C23A 1.544(5) . ?
C20A N2A 1.478(4) . ?
C21A H21d 0.9800 . ?
C21A H21e 0.9800 . ?
C21A H21f 0.9800 . ?
C22A H22d 0.9800 . ?
C22A H22e 0.9800 . ?
C22A H22f 0.9800 . ?
C23A H23d 0.9800 . ?
C23A H23e 0.9800 . ?
C23A H23f 0.9800 . ?
C20B C21B 1.518(5) . ?
C20B C22B 1.527(4) . ?
C20B C23B 1.537(5) . ?
C20B N2B 1.466(4) . ?
C21B H21a 0.9800 . ?
C21B H21b 0.9800 . ?
C21B H21c 0.9800 . ?
C22B H22a 0.9800 . ?
C22B H22b 0.9800 . ?
C22B H22c 0.9800 . ?
C30A C33A 1.539(4) . ?
C30A C31A 1.528(4) . ?
C30A C32A 1.537(4) . ?
C30A N3A 1.496(3) . ?
C33A H33d 0.9800 . ?
C33A H33e 0.9800 . ?
C33A H33f 0.9800 . ?
C31A H31d 0.9800 . ?
C31A H31e 0.9800 . ?
C31A H31f 0.9800 . ?
C32A H32d 0.9800 . ?
C32A H32e 0.9800 . ?
C32A H32f 0.9800 . ?
C10A C11A 1.531(5) . ?
C10A C13A 1.533(5) . ?
C10A C12A 1.528(5) . ?
C10A N1A 1.489(4) . ?
C11A H11d 0.9800 . ?
C11A H11e 0.9800 . ?
C11A H11f 0.9800 . ?
C13A H13d 0.9800 . ?
C13A H13e 0.9800 . ?
C13A H13f 0.9800 . ?
C12A H12d 0.9800 . ?
C12A H12e 0.9800 . ?
C12A H12f 0.9800 . ?
C42A H42d 0.9800 . ?
C42A H42e 0.9800 . ?
C42A H42f 0.9800 . ?
C41A H41d 0.9800 . ?
C41A H41e 0.9800 . ?
C41A H41f 0.9800 . ?
C43A H43d 0.9800 . ?
C43A H43e 0.9800 . ?
C43A H43f 0.9800 . ?
C12B H12a 0.9800 . ?
C12B H12b 0.9800 . ?
C12B H12c 0.9800 . ?
C13B H13a 0.9800 . ?
C13B H13b 0.9800 . ?
C13B H13c 0.9800 . ?
C32B H32a 0.9800 . ?
C32B H32b 0.9800 . ?
C32B H32c 0.9800 . ?
C31B H31a 0.9800 . ?
C31B H31b 0.9800 . ?
C31B H31c 0.9800 . ?
C23B H23a 0.9800 . ?
C23B H23b 0.9800 . ?
C23B H23c 0.9800 . ?
C33B H33a 0.9800 . ?
C33B H33b 0.9800 . ?
C33B H33c 0.9800 . ?
Sb1B I1B 2.9131(3) . ?
Sb1A I1A 2.9100(3) . ?
Sb1A N3A 2.102(2) . ?
Sb1A N1A 2.420(2) . ?
Sb1A N4A 2.094(2) . ?
